data_7151260
loop_
_publ_author_name
'Cooksey, John P.'
'Kocienski, Philip J.'
'Li, Ying-fa'
'Schunk, Stefan'
'Snaddon, Thomas N.'

_publ_section_title
;
 Synthesis of the C1-C16 fragment of ionomycin using a neutral
 (eta3-allyl)iron complex.
;
_journal_issue 17
_journal_name_full 'Organic &amp; biomolecular chemistry'
_journal_page_first 3325
_journal_page_last 3336
_journal_paper_doi 10.1039/b606262h
_journal_volume 4
_journal_year 2006
_chemical_absolute_configuration syn
_chemical_formula_moiety 'C17 H25 N O'
_chemical_formula_sum 'C17 H25 N O'
_chemical_formula_weight 259.38
_chemical_name_systematic
; 
 ? 
;
_space_group_IT_number 4
_symmetry_cell_setting monoclinic
_symmetry_space_group_name_Hall 'P 2yb'
_symmetry_space_group_name_H-M 'P 1 21 1'
_atom_sites_solution_hydrogens geom
_atom_sites_solution_primary direct
_atom_sites_solution_secondary difmap
_audit_creation_method SHELXL-97
_cell_angle_alpha 90.00
_cell_angle_beta 109.094(5)
_cell_angle_gamma 90.00
_cell_formula_units_Z 2
_cell_length_a 11.2621(11)
_cell_length_b 5.2062(5)
_cell_length_c 14.3092(14)
_cell_measurement_reflns_used 8340
_cell_measurement_temperature 150(2)
_cell_measurement_theta_max 33.98
_cell_measurement_theta_min 2.80
_cell_volume 792.83(14)
_computing_cell_refinement
;
APEX 2 software, Bruker Nonius 2004 
;
_computing_data_collection
;
APEX 2 software, Bruker Nonius 2004 
;
_computing_data_reduction
;
SAINT - Bruker Integration program embedded in
APEX 2 software, Bruker Nonius 2004 
;
_computing_molecular_graphics 'ORTEP-III Version 1.08 (Farrugia, 2005)'
_computing_publication_material
;
enCIFer: A program for viewing, editing and visualising CIFs. 
F. H. Allen, O. Johnson, G. P. Shields, B. R. Smith, M. Towler, 
J. Applied Cryst., 37, 331-334, 2004
;
_computing_structure_refinement 'SHELXL-97 (Sheldrick, 1997)'
_computing_structure_solution 'SHELXS-97 (Sheldrick, 1997)'
_diffrn_ambient_temperature 150(2)
_diffrn_detector_area_resol_mean
;
120 microns
;
_diffrn_measured_fraction_theta_full 0.998
_diffrn_measured_fraction_theta_max 0.998
_diffrn_measurement_device_type
;
Mach3 kappa-type 4-circle goniostat.
;
_diffrn_measurement_method 'rotation images'
_diffrn_radiation_detector 'ApexII camera'
_diffrn_radiation_monochromator
;
graphite model mounted in "parallel" mode
;
_diffrn_radiation_source
;
Bruker Nonius FR591 rotating anode generator
;
_diffrn_radiation_type MoK\a
_diffrn_radiation_wavelength 0.71073
_diffrn_reflns_av_R_equivalents 0.0247
_diffrn_reflns_av_sigmaI/netI 0.0089
_diffrn_reflns_limit_h_max 13
_diffrn_reflns_limit_h_min -13
_diffrn_reflns_limit_k_max 6
_diffrn_reflns_limit_k_min -6
_diffrn_reflns_limit_l_max 17
_diffrn_reflns_limit_l_min -17
_diffrn_reflns_number 33635
_diffrn_reflns_theta_full 25.99
_diffrn_reflns_theta_max 25.99
_diffrn_reflns_theta_min 2.80
_diffrn_standards_decay_% 0
_diffrn_standards_interval_count 0
_diffrn_standards_interval_time 0
_diffrn_standards_number 0
_exptl_absorpt_coefficient_mu 0.066
_exptl_absorpt_correction_type none
_exptl_crystal_colour colourless
_exptl_crystal_density_diffrn 1.087
_exptl_crystal_density_method 'not measured'
_exptl_crystal_description needle
_exptl_crystal_F_000 284
_exptl_crystal_size_max 0.38
_exptl_crystal_size_mid 0.15
_exptl_crystal_size_min 0.10
_refine_diff_density_max 0.301
_refine_diff_density_min -0.145
_refine_diff_density_rms 0.028
_refine_ls_extinction_method none
_refine_ls_goodness_of_fit_ref 1.084
_refine_ls_hydrogen_treatment mixed
_refine_ls_matrix_type full
_refine_ls_number_parameters 178
_refine_ls_number_reflns 1743
_refine_ls_number_restraints 1
_refine_ls_restrained_S_all 1.084
_refine_ls_R_factor_all 0.0338
_refine_ls_R_factor_gt 0.0319
_refine_ls_shift/su_max 0.000
_refine_ls_shift/su_mean 0.000
_refine_ls_structure_factor_coef Fsqd
_refine_ls_weighting_details 'calc w=1/[\s^2^(Fo^2^)+(0.0353P)^2^+0.2173P] where P=(Fo^2^+2Fc^2^)/3'
_refine_ls_weighting_scheme calc
_refine_ls_wR_factor_gt 0.0797
_refine_ls_wR_factor_ref 0.0818
_reflns_number_gt 1679
_reflns_number_total 1743
_reflns_threshold_expression >2sigma(I)
_cod_data_source_file b606262h.txt
_cod_data_source_block jpc73
_cod_original_cell_volume 792.83(13)
_cod_original_sg_symbol_H-M P21
_cod_database_code 7151260

loop_
_symmetry_equiv_pos_as_xyz
'x, y, z'
'-x, y+1/2, -z'

loop_
_atom_site_label
_atom_site_type_symbol
_atom_site_fract_x
_atom_site_fract_y
_atom_site_fract_z
_atom_site_U_iso_or_equiv
_atom_site_adp_type
_atom_site_occupancy
_atom_site_symmetry_multiplicity
_atom_site_calc_flag
_atom_site_refinement_flags
_atom_site_disorder_assembly
_atom_site_disorder_group
C1 C 0.72953(14) 0.9912(4) 0.98770(12) 0.0224(4) Uani 1 1 d . . .
C2 C 0.64639(15) 1.1780(4) 1.00110(13) 0.0275(4) Uani 1 1 d . . .
H2 H 0.6189 1.3133 0.9544 0.033 Uiso 1 1 calc R . .
C3 C 0.60391(16) 1.1665(4) 1.08247(14) 0.0316(4) Uani 1 1 d . . .
H3 H 0.5470 1.2925 1.0905 0.038 Uiso 1 1 calc R . .
C4 C 0.64508(17) 0.9696(4) 1.15200(14) 0.0324(5) Uani 1 1 d . . .
H4 H 0.6157 0.9606 1.2070 0.039 Uiso 1 1 calc R . .
C5 C 0.72911(18) 0.7873(4) 1.14038(13) 0.0337(5) Uani 1 1 d . . .
H5 H 0.7582 0.6549 1.1881 0.040 Uiso 1 1 calc R . .
C6 C 0.77114(16) 0.7979(4) 1.05836(13) 0.0277(4) Uani 1 1 d . . .
H6 H 0.8285 0.6722 1.0509 0.033 Uiso 1 1 calc R . .
C7 C 0.77441(15) 1.0024(4) 0.89760(12) 0.0242(4) Uani 1 1 d . . .
H7 H 0.8148 0.8346 0.8922 0.029 Uiso 1 1 calc R . .
C8 C 0.87153(16) 1.2171(4) 0.90807(14) 0.0309(4) Uani 1 1 d . . .
H8A H 0.9415 1.1934 0.9697 0.037 Uiso 1 1 calc R . .
H8B H 0.8319 1.3841 0.9093 0.037 Uiso 1 1 calc R . .
H8C H 0.9031 1.2109 0.8519 0.037 Uiso 1 1 calc R . .
C9 C 0.59542(17) 0.8477(4) 0.75493(13) 0.0246(4) Uani 1 1 d . . .
C10 C 0.48173(17) 0.9313(4) 0.67195(13) 0.0290(4) Uani 1 1 d . . .
H10 H 0.4642 1.1096 0.6622 0.035 Uiso 1 1 calc R . .
C11 C 0.40445(17) 0.7640(4) 0.61141(13) 0.0313(4) Uani 1 1 d . . .
H11 H 0.4267 0.5877 0.6214 0.038 Uiso 1 1 calc R . .
C12 C 0.28418(18) 0.8269(5) 0.52789(13) 0.0352(5) Uani 1 1 d . . .
H12 H 0.2708 1.0169 0.5266 0.042 Uiso 1 1 calc R . .
C13 C 0.2946(2) 0.7448(7) 0.42851(15) 0.0527(7) Uani 1 1 d . . .
H13A H 0.2152 0.7808 0.3759 0.063 Uiso 1 1 calc R . .
H13B H 0.3125 0.5603 0.4299 0.063 Uiso 1 1 calc R . .
H13C H 0.3627 0.8404 0.4159 0.063 Uiso 1 1 calc R . .
C14 C 0.17155(17) 0.6945(4) 0.54659(13) 0.0333(4) Uani 1 1 d . . .
H14A H 0.0973 0.7094 0.4862 0.040 Uiso 1 1 calc R . .
H14B H 0.1907 0.5095 0.5589 0.040 Uiso 1 1 calc R . .
C15 C 0.13863(17) 0.8063(4) 0.63389(13) 0.0321(4) Uani 1 1 d . . .
H15A H 0.2133 0.7940 0.6941 0.038 Uiso 1 1 calc R . .
H15B H 0.1182 0.9906 0.6211 0.038 Uiso 1 1 calc R . .
C16 C 0.02827(18) 0.6722(5) 0.65338(14) 0.0380(5) Uani 1 1 d . . .
H16A H -0.0468 0.6861 0.5935 0.046 Uiso 1 1 calc R . .
H16B H 0.0483 0.4875 0.6656 0.046 Uiso 1 1 calc R . .
C17 C -0.0030(2) 0.7836(6) 0.74136(17) 0.0514(6) Uani 1 1 d . . .
H17A H -0.0792 0.7016 0.7460 0.062 Uiso 1 1 calc R . .
H17B H -0.0169 0.9690 0.7322 0.062 Uiso 1 1 calc R . .
H17C H 0.0670 0.7516 0.8023 0.062 Uiso 1 1 calc R . .
N8 N 0.66767(15) 1.0432(3) 0.80587(11) 0.0261(3) Uani 1 1 d . . .
H8 H 0.644(2) 1.195(6) 0.7880(15) 0.031 Uiso 1 1 d . . .
O9 O 0.62122(13) 0.6181(3) 0.77617(11) 0.0319(3) Uani 1 1 d . . .

loop_
_atom_site_aniso_label
_atom_site_aniso_U_11
_atom_site_aniso_U_22
_atom_site_aniso_U_33
_atom_site_aniso_U_23
_atom_site_aniso_U_13
_atom_site_aniso_U_12
C1 0.0185(7) 0.0200(9) 0.0256(8) -0.0034(7) 0.0030(6) -0.0028(7)
C2 0.0244(8) 0.0228(10) 0.0335(9) 0.0011(8) 0.0068(7) 0.0016(8)
C3 0.0258(8) 0.0293(11) 0.0413(10) -0.0065(9) 0.0129(7) -0.0015(8)
C4 0.0339(9) 0.0354(12) 0.0294(9) -0.0051(9) 0.0124(7) -0.0098(9)
C5 0.0399(10) 0.0295(11) 0.0282(9) 0.0034(9) 0.0062(8) -0.0019(9)
C6 0.0263(8) 0.0222(10) 0.0319(9) 0.0001(8) 0.0058(7) 0.0028(8)
C7 0.0227(8) 0.0196(9) 0.0291(8) -0.0009(8) 0.0070(6) 0.0018(8)
C8 0.0276(9) 0.0281(10) 0.0387(9) -0.0025(9) 0.0133(7) -0.0029(9)
C9 0.0276(8) 0.0227(9) 0.0262(8) -0.0009(8) 0.0125(7) -0.0019(8)
C10 0.0346(9) 0.0239(9) 0.0275(8) 0.0036(8) 0.0090(7) 0.0006(8)
C11 0.0343(9) 0.0297(11) 0.0293(9) 0.0002(8) 0.0098(7) -0.0012(9)
C12 0.0369(10) 0.0362(11) 0.0280(9) 0.0004(9) 0.0045(7) -0.0014(10)
C13 0.0467(12) 0.075(2) 0.0378(11) -0.0064(13) 0.0158(9) 0.0018(14)
C14 0.0323(9) 0.0325(11) 0.0294(9) -0.0025(9) 0.0023(7) -0.0039(9)
C15 0.0317(9) 0.0262(10) 0.0325(9) -0.0014(8) 0.0025(7) 0.0023(8)
C16 0.0357(10) 0.0346(12) 0.0395(10) -0.0002(10) 0.0065(8) -0.0003(10)
C17 0.0510(13) 0.0521(16) 0.0563(13) -0.0017(13) 0.0247(11) 0.0022(12)
N8 0.0314(8) 0.0183(8) 0.0266(7) 0.0019(7) 0.0065(6) 0.0012(7)
O9 0.0334(7) 0.0197(7) 0.0390(7) -0.0001(6) 0.0070(6) 0.0002(6)

loop_
_atom_type_symbol
_atom_type_description
_atom_type_scat_dispersion_real
_atom_type_scat_dispersion_imag
_atom_type_scat_source
C C 0.0033 0.0000 'International Tables Vol C Tables 4.2.6.8 and 6.1.1.4'
H H 0.0000 0.0000 'International Tables Vol C Tables 4.2.6.8 and 6.1.1.4'
N N 0.0061 0.0000 'International Tables Vol C Tables 4.2.6.8 and 6.1.1.4'
O O 0.0106 0.0000 'International Tables Vol C Tables 4.2.6.8 and 6.1.1.4'

loop_
_geom_angle_atom_site_label_1
_geom_angle_atom_site_label_2
_geom_angle_atom_site_label_3
_geom_angle
_geom_angle_site_symmetry_1
_geom_angle_site_symmetry_3
_geom_angle_publ_flag
C6 C1 C2 118.76(16) . . ?
C6 C1 C7 120.84(16) . . ?
C2 C1 C7 120.40(16) . . ?
C3 C2 C1 120.58(18) . . ?
C3 C2 H2 119.7 . . ?
C1 C2 H2 119.7 . . ?
C2 C3 C4 120.02(18) . . ?
C2 C3 H3 120.0 . . ?
C4 C3 H3 120.0 . . ?
C5 C4 C3 119.78(17) . . ?
C5 C4 H4 120.1 . . ?
C3 C4 H4 120.1 . . ?
C4 C5 C6 120.20(18) . . ?
C4 C5 H5 119.9 . . ?
C6 C5 H5 119.9 . . ?
C1 C6 C5 120.65(17) . . ?
C1 C6 H6 119.7 . . ?
C5 C6 H6 119.7 . . ?
N8 C7 C1 110.90(13) . . ?
N8 C7 C8 109.18(15) . . ?
C1 C7 C8 111.47(15) . . ?
N8 C7 H7 108.4 . . ?
C1 C7 H7 108.4 . . ?
C8 C7 H7 108.4 . . ?
C7 C8 H8A 109.5 . . ?
C7 C8 H8B 109.5 . . ?
H8A C8 H8B 109.5 . . ?
C7 C8 H8C 109.5 . . ?
H8A C8 H8C 109.5 . . ?
H8B C8 H8C 109.5 . . ?
O9 C9 N8 122.58(18) . . ?
O9 C9 C10 122.93(18) . . ?
N8 C9 C10 114.49(17) . . ?
C11 C10 C9 122.20(19) . . ?
C11 C10 H10 118.9 . . ?
C9 C10 H10 118.9 . . ?
C10 C11 C12 126.5(2) . . ?
C10 C11 H11 116.7 . . ?
C12 C11 H11 116.7 . . ?
C11 C12 C13 110.61(17) . . ?
C11 C12 C14 109.84(16) . . ?
C13 C12 C14 110.80(18) . . ?
C11 C12 H12 108.5 . . ?
C13 C12 H12 108.5 . . ?
C14 C12 H12 108.5 . . ?
C12 C13 H13A 109.5 . . ?
C12 C13 H13B 109.5 . . ?
H13A C13 H13B 109.5 . . ?
C12 C13 H13C 109.5 . . ?
H13A C13 H13C 109.5 . . ?
H13B C13 H13C 109.5 . . ?
C15 C14 C12 113.88(17) . . ?
C15 C14 H14A 108.8 . . ?
C12 C14 H14A 108.8 . . ?
C15 C14 H14B 108.8 . . ?
C12 C14 H14B 108.8 . . ?
H14A C14 H14B 107.7 . . ?
C16 C15 C14 113.84(17) . . ?
C16 C15 H15A 108.8 . . ?
C14 C15 H15A 108.8 . . ?
C16 C15 H15B 108.8 . . ?
C14 C15 H15B 108.8 . . ?
H15A C15 H15B 107.7 . . ?
C17 C16 C15 113.42(19) . . ?
C17 C16 H16A 108.9 . . ?
C15 C16 H16A 108.9 . . ?
C17 C16 H16B 108.9 . . ?
C15 C16 H16B 108.9 . . ?
H16A C16 H16B 107.7 . . ?
C16 C17 H17A 109.5 . . ?
C16 C17 H17B 109.5 . . ?
H17A C17 H17B 109.5 . . ?
C16 C17 H17C 109.5 . . ?
H17A C17 H17C 109.5 . . ?
H17B C17 H17C 109.5 . . ?
C9 N8 C7 122.69(17) . . ?
C9 N8 H8 117.7(15) . . ?
C7 N8 H8 119.1(15) . . ?

loop_
_geom_bond_atom_site_label_1
_geom_bond_atom_site_label_2
_geom_bond_distance
_geom_bond_site_symmetry_2
_geom_bond_publ_flag
C1 C6 1.394(3) . ?
C1 C2 1.406(2) . ?
C1 C7 1.532(2) . ?
C2 C3 1.397(3) . ?
C2 H2 0.9500 . ?
C3 C4 1.398(3) . ?
C3 H3 0.9500 . ?
C4 C5 1.388(3) . ?
C4 H4 0.9500 . ?
C5 C6 1.403(3) . ?
C5 H5 0.9500 . ?
C6 H6 0.9500 . ?
C7 N8 1.477(2) . ?
C7 C8 1.537(3) . ?
C7 H7 1.0000 . ?
C8 H8A 0.9800 . ?
C8 H8B 0.9800 . ?
C8 H8C 0.9800 . ?
C9 O9 1.244(3) . ?
C9 N8 1.357(3) . ?
C9 C10 1.498(3) . ?
C10 C11 1.332(3) . ?
C10 H10 0.9500 . ?
C11 C12 1.520(2) . ?
C11 H11 0.9500 . ?
C12 C13 1.526(3) . ?
C12 C14 1.542(3) . ?
C12 H12 1.0000 . ?
C13 H13A 0.9800 . ?
C13 H13B 0.9800 . ?
C13 H13C 0.9800 . ?
C14 C15 1.529(3) . ?
C14 H14A 0.9900 . ?
C14 H14B 0.9900 . ?
C15 C16 1.529(3) . ?
C15 H15A 0.9900 . ?
C15 H15B 0.9900 . ?
C16 C17 1.528(3) . ?
C16 H16A 0.9900 . ?
C16 H16B 0.9900 . ?
C17 H17A 0.9800 . ?
C17 H17B 0.9800 . ?
C17 H17C 0.9800 . ?
N8 H8 0.85(3) . ?

loop_
_geom_torsion_atom_site_label_1
_geom_torsion_atom_site_label_2
_geom_torsion_atom_site_label_3
_geom_torsion_atom_site_label_4
_geom_torsion
_geom_torsion_site_symmetry_1
_geom_torsion_site_symmetry_2
_geom_torsion_site_symmetry_3
_geom_torsion_site_symmetry_4
_geom_torsion_publ_flag
C6 C1 C2 C3 -1.6(3) . . . . ?
C7 C1 C2 C3 179.14(17) . . . . ?
C1 C2 C3 C4 0.7(3) . . . . ?
C2 C3 C4 C5 0.6(3) . . . . ?
C3 C4 C5 C6 -1.0(3) . . . . ?
C2 C1 C6 C5 1.1(3) . . . . ?
C7 C1 C6 C5 -179.54(17) . . . . ?
C4 C5 C6 C1 0.1(3) . . . . ?
C6 C1 C7 N8 133.12(17) . . . . ?
C2 C1 C7 N8 -47.6(2) . . . . ?
C6 C1 C7 C8 -105.00(19) . . . . ?
C2 C1 C7 C8 74.30(19) . . . . ?
O9 C9 C10 C11 -4.1(3) . . . . ?
N8 C9 C10 C11 176.45(17) . . . . ?
C9 C10 C11 C12 177.34(16) . . . . ?
C10 C11 C12 C13 117.5(2) . . . . ?
C10 C11 C12 C14 -119.9(2) . . . . ?
C11 C12 C14 C15 69.2(2) . . . . ?
C13 C12 C14 C15 -168.33(19) . . . . ?
C12 C14 C15 C16 -179.10(17) . . . . ?
C14 C15 C16 C17 179.43(19) . . . . ?
O9 C9 N8 C7 -7.3(3) . . . . ?
C10 C9 N8 C7 172.10(15) . . . . ?
C1 C7 N8 C9 -84.6(2) . . . . ?
C8 C7 N8 C9 152.22(17) . . . . ?

loop_
_cod_related_entry_id
_cod_related_entry_database
_cod_related_entry_code
1 ChemSpider 17243588
